data_7018692
loop_
_publ_author_name
'Abdul-Kadir, Maisara'
'Hanton, Lyall R.'
'Sumby, Christopher J.'

_publ_section_title
;
 Building blocks for coordination polymers: self-assembled cleft-like and
 planar discrete metallo-macrocyclic complexes.
;
_journal_issue 15
_journal_name_full 'Dalton transactions (Cambridge, England : 2003)'
_journal_page_first 4497
_journal_page_last 4505
_journal_paper_doi 10.1039/c2dt12320g
_journal_volume 41
_journal_year 2012
_chemical_formula_sum 'C26.5 H31 Cl2 Cu2 N6 O11'
_chemical_formula_weight 807.55
_chemical_name_systematic
;
?
;
_space_group_IT_number 4
_symmetry_cell_setting monoclinic
_symmetry_space_group_name_Hall 'P 2yb'
_symmetry_space_group_name_H-M 'P 1 21 1'
_atom_sites_solution_hydrogens geom
_atom_sites_solution_primary direct
_atom_sites_solution_secondary difmap
_audit_creation_method SHELXL-97
_cell_angle_alpha 90.00
_cell_angle_beta 100.672(3)
_cell_angle_gamma 90.00
_cell_formula_units_Z 2
_cell_length_a 8.1844(5)
_cell_length_b 15.7522(9)
_cell_length_c 12.9435(8)
_cell_measurement_reflns_used 7067
_cell_measurement_temperature 173(2)
_cell_measurement_theta_max 31.27
_cell_measurement_theta_min 2.53
_cell_volume 1639.84(17)
_computing_cell_refinement 'APEXII (Bruker, 2004)'
_computing_data_collection 'APEXII (Bruker, 2004)'
_computing_data_reduction 'APEXII (Bruker, 2004)'
_computing_molecular_graphics 'XSeed (Barbour, 2001)'
_computing_publication_material 'local program'
_computing_structure_refinement 'SHELXL-97 (Sheldrick, 1997)'
_computing_structure_solution 'SHELXS-97 (Sheldrick, 1990)'
_diffrn_ambient_temperature 173(2)
_diffrn_measured_fraction_theta_full 0.998
_diffrn_measured_fraction_theta_max 0.998
_diffrn_measurement_device_type 'CCD area detector'
_diffrn_measurement_method 'phi and omega scans'
_diffrn_radiation_monochromator graphite
_diffrn_radiation_source 'fine-focus sealed tube'
_diffrn_radiation_type MoK\a
_diffrn_radiation_wavelength 0.71073
_diffrn_reflns_av_R_equivalents 0.0347
_diffrn_reflns_av_sigmaI/netI 0.0517
_diffrn_reflns_limit_h_max 12
_diffrn_reflns_limit_h_min -11
_diffrn_reflns_limit_k_max 17
_diffrn_reflns_limit_k_min -23
_diffrn_reflns_limit_l_max 19
_diffrn_reflns_limit_l_min -18
_diffrn_reflns_number 41273
_diffrn_reflns_theta_full 32.27
_diffrn_reflns_theta_max 32.27
_diffrn_reflns_theta_min 2.84
_exptl_absorpt_coefficient_mu 1.526
_exptl_absorpt_correction_T_max 1.000000
_exptl_absorpt_correction_T_min 0.799948
_exptl_absorpt_correction_type multi-scan
_exptl_absorpt_process_details
;
Using multiple and symmetry-related data measurements
via the program SADABS.
See R.H. Blessing, Acta Cryst (1995), A51, 33-38
;
_exptl_crystal_colour blue
_exptl_crystal_density_diffrn 1.635
_exptl_crystal_density_method 'not measured'
_exptl_crystal_description block
_exptl_crystal_F_000 824
_exptl_crystal_size_max 0.36
_exptl_crystal_size_mid 0.28
_exptl_crystal_size_min 0.16
_refine_diff_density_max 0.608
_refine_diff_density_min -0.489
_refine_diff_density_rms 0.086
_refine_ls_abs_structure_details 'Flack H D (1983), Acta Cryst. A39, 876-881'
_refine_ls_abs_structure_Flack -0.012(6)
_refine_ls_extinction_method none
_refine_ls_goodness_of_fit_ref 1.059
_refine_ls_hydrogen_treatment mixed
_refine_ls_matrix_type full
_refine_ls_number_parameters 445
_refine_ls_number_reflns 10387
_refine_ls_number_restraints 4
_refine_ls_restrained_S_all 1.066
_refine_ls_R_factor_all 0.0420
_refine_ls_R_factor_gt 0.0347
_refine_ls_shift/su_max 0.002
_refine_ls_shift/su_mean 0.000
_refine_ls_structure_factor_coef Fsqd
_refine_ls_weighting_details 'calc w=1/[\s^2^(Fo^2^)+(0.0336P)^2^+0.0660P] where P=(Fo^2^+2Fc^2^)/3'
_refine_ls_weighting_scheme calc
_refine_ls_wR_factor_gt 0.0701
_refine_ls_wR_factor_ref 0.0741
_reflns_number_gt 9278
_reflns_number_total 10387
_reflns_threshold_expression >2sigma(I)
_cod_data_source_file c2dt12320g.txt
_cod_data_source_block compound_8
_cod_depositor_comments
;
The following automatic conversions were performed:

'_symmetry_cell_setting' value 'Monoclinic' changed to 'monoclinic'
according to /home/saulius/struct/CIF-dictionaries/cif_core.dic
dictionary named 'cif_core.dic' version 2.4.1 from 2010-06-29.

Automatic conversion script
Id: cif_fix_values 1715 2011-07-08 13:25:40Z adriana 
;
_cod_original_sg_symbol_H-M P2(1)
_cod_original_formula_sum 'C26.50 H31 Cl2 Cu2 N6 O11'
_cod_database_code 7018692

loop_
_symmetry_equiv_pos_as_xyz
'x, y, z'
'-x, y+1/2, -z'

loop_
_atom_site_label
_atom_site_type_symbol
_atom_site_fract_x
_atom_site_fract_y
_atom_site_fract_z
_atom_site_U_iso_or_equiv
_atom_site_adp_type
_atom_site_occupancy
_atom_site_symmetry_multiplicity
_atom_site_calc_flag
_atom_site_refinement_flags
Cu1 Cu 0.68773(3) 0.050379(15) 0.860450(19) 0.01356(6) Uani 1 1 d .
Cl1 Cl 0.90918(6) -0.03493(4) 0.80418(4) 0.01760(11) Uani 1 1 d .
Cu2 Cu 0.54688(3) 0.471880(16) 0.724042(19) 0.01402(6) Uani 1 1 d .
Cl2 Cl 0.75879(7) 0.57128(3) 0.64098(4) 0.01867(11) Uani 1 1 d .
N1A N 0.4973(2) -0.00597(11) 0.78081(13) 0.0130(4) Uani 1 1 d .
N1B N 0.5942(2) 0.54005(12) 0.84896(13) 0.0123(3) Uani 1 1 d .
C2A C 0.4319(3) -0.07009(14) 0.82564(16) 0.0143(4) Uani 1 1 d .
C2B C 0.5029(3) 0.60936(14) 0.85289(16) 0.0139(4) Uani 1 1 d .
C3A C 0.3010(3) -0.11552(15) 0.77104(17) 0.0171(4) Uani 1 1 d .
H3A H 0.2552 -0.1621 0.8026 0.021 Uiso 1 1 calc R
C3B C 0.5292(3) 0.66188(14) 0.94107(17) 0.0153(4) Uani 1 1 d .
H3B H 0.4656 0.7120 0.9437 0.018 Uiso 1 1 calc R
C4A C 0.2370(3) -0.09142(16) 0.66814(18) 0.0205(5) Uani 1 1 d .
H4A H 0.1454 -0.1214 0.6289 0.025 Uiso 1 1 calc R
C4B C 0.6521(3) 0.63786(14) 1.02503(17) 0.0153(4) Uani 1 1 d .
H4B H 0.6707 0.6712 1.0872 0.018 Uiso 1 1 calc R
C5A C 0.3064(3) -0.02342(16) 0.62199(17) 0.0191(5) Uani 1 1 d .
H5A H 0.2637 -0.0066 0.5517 0.023 Uiso 1 1 calc R
C5B C 0.7484(3) 0.56570(13) 1.01950(16) 0.0152(4) Uani 1 1 d .
H5B H 0.8330 0.5496 1.0767 0.018 Uiso 1 1 calc R
C6A C 0.4391(3) 0.01847(14) 0.68206(16) 0.0139(4) Uani 1 1 d .
C6B C 0.7166(3) 0.51804(13) 0.92755(16) 0.0123(4) Uani 1 1 d .
C12A C 0.5190(3) -0.08242(14) 0.93941(17) 0.0149(4) Uani 1 1 d .
C12B C 0.3725(3) 0.62114(14) 0.75342(16) 0.0143(4) Uani 1 1 d .
O13A O 0.47307(19) -0.14030(10) 0.99163(12) 0.0190(3) Uani 1 1 d .
O13B O 0.29107(19) 0.68736(10) 0.74154(12) 0.0197(3) Uani 1 1 d .
O14A O 0.63490(17) -0.02882(11) 0.97204(11) 0.0156(3) Uani 1 1 d .
O14B O 0.36089(18) 0.55892(10) 0.68823(11) 0.0169(3) Uani 1 1 d .
C16A C 0.5410(3) 0.09216(13) 0.65494(17) 0.0147(4) Uani 1 1 d .
C16B C 0.8046(3) 0.44055(13) 0.89752(16) 0.0125(4) Uani 1 1 d .
O17A O 0.64760(19) 0.12355(10) 0.72638(11) 0.0161(3) Uani 1 1 d .
O17B O 0.75058(18) 0.40641(9) 0.81030(11) 0.0146(3) Uani 1 1 d .
N18A N 0.5192(2) 0.11754(12) 0.55626(14) 0.0163(4) Uani 1 1 d .
H18A H 0.4411 0.0932 0.5098 0.020 Uiso 1 1 calc R
N18B N 0.9397(2) 0.41383(11) 0.96127(14) 0.0147(4) Uani 1 1 d .
H18B H 0.9726 0.4402 1.0215 0.018 Uiso 1 1 calc R
C19A C 0.6198(3) 0.18463(14) 0.52095(17) 0.0167(4) Uani 1 1 d .
H19A H 0.6425 0.1700 0.4506 0.020 Uiso 1 1 calc R
H19B H 0.7277 0.1886 0.5701 0.020 Uiso 1 1 calc R
C19B C 1.0360(3) 0.34163(14) 0.93451(17) 0.0151(4) Uani 1 1 d .
H19C H 1.1556 0.3517 0.9619 0.018 Uiso 1 1 calc R
H19D H 1.0205 0.3364 0.8571 0.018 Uiso 1 1 calc R
N21A N 0.4942(2) 0.40104(12) 0.59905(13) 0.0150(4) Uani 1 1 d .
N21B N 0.8296(2) 0.12962(12) 0.95442(13) 0.0144(4) Uani 1 1 d .
C22A C 0.5733(3) 0.32646(14) 0.59639(16) 0.0158(4) Uani 1 1 d .
H22A H 0.6610 0.3128 0.6529 0.019 Uiso 1 1 calc R
C22B C 0.8818(3) 0.20293(14) 0.91670(16) 0.0141(4) Uani 1 1 d .
H22B H 0.8473 0.2158 0.8442 0.017 Uiso 1 1 calc R
C23A C 0.5329(3) 0.26919(14) 0.51566(17) 0.0168(4) Uani 1 1 d .
C23B C 0.9836(3) 0.25984(14) 0.97993(17) 0.0142(4) Uani 1 1 d .
C24A C 0.4065(3) 0.29045(15) 0.43239(18) 0.0205(5) Uani 1 1 d .
H24A H 0.3766 0.2527 0.3747 0.025 Uiso 1 1 calc R
C24B C 1.0347(3) 0.23976(14) 1.08603(17) 0.0160(4) Uani 1 1 d .
H24B H 1.1042 0.2776 1.1315 0.019 Uiso 1 1 calc R
C25A C 0.3247(3) 0.36717(15) 0.43438(17) 0.0204(5) Uani 1 1 d .
H25A H 0.2375 0.3826 0.3784 0.024 Uiso 1 1 calc R
C25B C 0.9835(3) 0.16440(14) 1.12435(17) 0.0170(4) Uani 1 1 d .
H25B H 1.0181 0.1497 1.1962 0.020 Uiso 1 1 calc R
C26A C 0.3716(3) 0.42092(15) 0.51891(17) 0.0172(5) Uani 1 1 d .
H26A H 0.3154 0.4735 0.5203 0.021 Uiso 1 1 calc R
C26B C 0.8813(3) 0.11071(14) 1.05664(16) 0.0149(4) Uani 1 1 d .
H26B H 0.8464 0.0588 1.0831 0.018 Uiso 1 1 calc R
O29 O 0.3836(2) 0.37441(11) 0.79827(13) 0.0206(3) Uani 1 1 d D
H29A H 0.431(3) 0.3645(19) 0.8552(15) 0.031 Uiso 1 1 d D
H29B H 0.288(2) 0.3949(18) 0.788(2) 0.031 Uiso 1 1 d D
O30 O 0.0788(2) 0.45134(12) 0.69823(16) 0.0378(5) Uani 1 1 d .
H30A H -0.0250 0.4731 0.6919 0.057 Uiso 1 1 d R
H30B H 0.1382 0.4875 0.6725 0.057 Uiso 1 1 d R
O32 O 0.9275(5) 0.0436(3) 0.5649(3) 0.0465(10) Uiso 0.50 1 d P
H32A H 0.9465 0.0276 0.5022 0.070 Uiso 0.50 1 d PR
H32B H 0.9597 0.0734 0.6236 0.070 Uiso 0.50 1 d PR
O33 O 0.0115(3) 0.71905(17) 0.58507(19) 0.0618(8) Uani 1 1 d .
H33B H 0.0920 0.7001 0.6246 0.093 Uiso 1 1 d R
H33A H -0.0539 0.6804 0.5940 0.093 Uiso 1 1 d R
O34 O 0.9929(2) 0.27963(13) 0.61983(16) 0.0396(5) Uani 1 1 d .
H34A H 1.0076 0.2580 0.5574 0.059 Uiso 1 1 d R
H34B H 0.9982 0.3353 0.5948 0.059 Uiso 1 1 d R
O35 O 1.2861(4) 0.20099(19) 0.7275(2) 0.0189(7) Uani 0.50 1 d PD
H35 H 1.2495 0.2508 0.7190 0.023 Uiso 0.50 1 calc PR
C36 C 1.1395(7) 0.1389(4) 0.7408(4) 0.0352(13) Uani 0.50 1 d PD
H36A H 1.1846 0.0900 0.7836 0.053 Uiso 0.50 1 calc PR
H36B H 1.0833 0.1192 0.6714 0.053 Uiso 0.50 1 calc PR
H36C H 1.0597 0.1689 0.7755 0.053 Uiso 0.50 1 calc PR

loop_
_atom_site_aniso_label
_atom_site_aniso_U_11
_atom_site_aniso_U_22
_atom_site_aniso_U_33
_atom_site_aniso_U_23
_atom_site_aniso_U_13
_atom_site_aniso_U_12
Cu1 0.01626(12) 0.01189(13) 0.01136(11) 0.00107(10) -0.00049(9) -0.00116(10)
Cl1 0.0168(2) 0.0206(3) 0.0138(2) -0.0027(2) -0.00115(18) 0.0029(2)
Cu2 0.01676(12) 0.01263(13) 0.01079(11) -0.00212(10) -0.00238(9) 0.00243(11)
Cl2 0.0197(2) 0.0207(3) 0.0139(2) 0.0011(2) -0.00151(19) -0.0020(2)
N1A 0.0145(8) 0.0094(9) 0.0144(8) -0.0007(7) 0.0008(7) 0.0021(7)
N1B 0.0138(8) 0.0101(9) 0.0126(8) 0.0009(7) 0.0014(6) -0.0013(7)
C2A 0.0174(10) 0.0112(10) 0.0144(10) 0.0008(8) 0.0032(8) 0.0025(8)
C2B 0.0148(10) 0.0114(10) 0.0154(10) 0.0005(8) 0.0029(8) -0.0014(8)
C3A 0.0182(10) 0.0150(11) 0.0189(10) -0.0004(9) 0.0053(8) -0.0021(9)
C3B 0.0160(10) 0.0116(10) 0.0187(10) 0.0003(8) 0.0040(8) 0.0005(8)
C4A 0.0208(11) 0.0213(12) 0.0174(11) -0.0043(9) -0.0015(9) -0.0026(10)
C4B 0.0174(10) 0.0145(11) 0.0143(10) -0.0024(8) 0.0037(8) -0.0058(9)
C5A 0.0194(10) 0.0182(12) 0.0174(10) -0.0002(10) -0.0029(8) -0.0014(10)
C5B 0.0172(10) 0.0162(12) 0.0116(9) 0.0005(8) 0.0013(7) -0.0031(9)
C6A 0.0156(10) 0.0119(10) 0.0136(10) 0.0003(8) 0.0014(8) 0.0024(8)
C6B 0.0142(9) 0.0101(10) 0.0116(9) 0.0018(8) -0.0004(8) -0.0010(8)
C12A 0.0185(10) 0.0118(10) 0.0154(10) 0.0019(8) 0.0058(8) 0.0036(9)
C12B 0.0132(10) 0.0147(10) 0.0159(10) 0.0015(9) 0.0047(8) -0.0012(8)
O13A 0.0265(8) 0.0144(8) 0.0164(7) 0.0012(6) 0.0047(6) -0.0025(7)
O13B 0.0209(8) 0.0168(8) 0.0202(8) 0.0022(7) 0.0007(6) 0.0070(7)
O14A 0.0191(7) 0.0136(7) 0.0132(6) 0.0004(7) 0.0008(5) 0.0004(7)
O14B 0.0185(7) 0.0147(8) 0.0152(7) -0.0006(6) -0.0027(6) 0.0006(6)
C16A 0.0205(11) 0.0089(10) 0.0143(10) -0.0004(8) 0.0021(8) 0.0025(8)
C16B 0.0127(9) 0.0127(10) 0.0118(9) 0.0009(8) 0.0013(7) -0.0035(8)
O17A 0.0213(8) 0.0117(7) 0.0129(7) 0.0007(6) -0.0029(6) -0.0024(6)
O17B 0.0155(7) 0.0135(8) 0.0136(7) -0.0017(6) -0.0005(6) 0.0019(6)
N18A 0.0243(10) 0.0102(9) 0.0127(8) 0.0004(7) -0.0012(7) -0.0012(8)
N18B 0.0153(9) 0.0125(9) 0.0140(8) -0.0011(7) -0.0031(7) 0.0004(7)
C19A 0.0225(11) 0.0150(11) 0.0120(10) 0.0000(8) 0.0021(8) -0.0027(9)
C19B 0.0131(10) 0.0147(11) 0.0165(10) -0.0005(8) 0.0001(8) 0.0012(8)
N21A 0.0188(9) 0.0142(9) 0.0114(8) 0.0003(7) 0.0016(7) -0.0007(8)
N21B 0.0164(9) 0.0135(9) 0.0127(8) -0.0002(7) 0.0008(7) 0.0003(7)
C22A 0.0212(11) 0.0146(11) 0.0104(9) 0.0011(8) -0.0001(8) -0.0002(9)
C22B 0.0144(10) 0.0140(11) 0.0126(10) -0.0003(8) -0.0005(8) 0.0034(8)
C23A 0.0249(12) 0.0133(11) 0.0119(10) 0.0013(8) 0.0026(8) -0.0054(9)
C23B 0.0113(9) 0.0130(10) 0.0179(10) -0.0008(8) 0.0012(8) 0.0031(8)
C24A 0.0297(13) 0.0142(11) 0.0155(11) 0.0006(9) -0.0015(10) -0.0065(10)
C24B 0.0157(10) 0.0151(11) 0.0154(10) -0.0035(9) -0.0019(8) 0.0028(9)
C25A 0.0255(12) 0.0169(12) 0.0158(10) 0.0031(9) -0.0035(9) -0.0036(10)
C25B 0.0182(11) 0.0185(11) 0.0136(10) -0.0001(9) 0.0009(8) 0.0019(9)
C26A 0.0198(11) 0.0156(11) 0.0148(10) 0.0002(9) -0.0001(8) -0.0004(9)
C26B 0.0177(10) 0.0130(10) 0.0139(10) 0.0003(8) 0.0030(8) 0.0027(9)
O29 0.0212(8) 0.0249(9) 0.0149(7) -0.0011(7) 0.0014(7) -0.0024(7)
O30 0.0265(9) 0.0338(12) 0.0539(12) 0.0102(10) 0.0091(9) 0.0039(8)
O33 0.0274(11) 0.0823(19) 0.0671(16) 0.0527(14) -0.0137(10) -0.0166(12)
O34 0.0409(12) 0.0363(12) 0.0394(12) -0.0023(9) 0.0015(9) -0.0036(10)
O35 0.0338(19) 0.0078(15) 0.0131(15) 0.0020(12) -0.0012(13) 0.0055(14)
C36 0.043(3) 0.035(3) 0.022(3) 0.000(2) -0.008(2) 0.003(3)

loop_
_atom_type_symbol
_atom_type_description
_atom_type_scat_dispersion_real
_atom_type_scat_dispersion_imag
_atom_type_scat_source
C C 0.0033 0.0016 'International Tables Vol C Tables 4.2.6.8 and 6.1.1.4'
H H 0.0000 0.0000 'International Tables Vol C Tables 4.2.6.8 and 6.1.1.4'
N N 0.0061 0.0033 'International Tables Vol C Tables 4.2.6.8 and 6.1.1.4'
O O 0.0106 0.0060 'International Tables Vol C Tables 4.2.6.8 and 6.1.1.4'
Cl Cl 0.1484 0.1585 'International Tables Vol C Tables 4.2.6.8 and 6.1.1.4'
Cu Cu 0.3201 1.2651 'International Tables Vol C Tables 4.2.6.8 and 6.1.1.4'

loop_
_geom_angle_atom_site_label_1
_geom_angle_atom_site_label_2
_geom_angle_atom_site_label_3
_geom_angle
N1A Cu1 N21B 162.55(7)
N1A Cu1 O14A 80.68(7)
N21B Cu1 O14A 97.48(7)
N1A Cu1 O17A 79.59(7)
N21B Cu1 O17A 98.62(7)
O14A Cu1 O17A 158.29(6)
N1A Cu1 Cl1 99.03(5)
N21B Cu1 Cl1 98.41(5)
O14A Cu1 Cl1 98.10(5)
O17A Cu1 Cl1 93.86(5)
N1B Cu2 N21A 178.39(8)
N1B Cu2 O14B 80.84(7)
N21A Cu2 O14B 98.95(7)
N1B Cu2 O17B 79.07(7)
N21A Cu2 O17B 101.09(7)
O14B Cu2 O17B 159.83(6)
N1B Cu2 O29 93.57(7)
N21A Cu2 O29 84.85(7)
O14B Cu2 O29 94.31(6)
O17B Cu2 O29 85.26(6)
N1B Cu2 Cl2 88.10(5)
N21A Cu2 Cl2 93.50(5)
O14B Cu2 Cl2 91.55(5)
O17B Cu2 Cl2 89.50(4)
O29 Cu2 Cl2 174.09(5)
C2A N1A C6A 122.45(19)
C2A N1A Cu1 118.09(14)
C6A N1A Cu1 119.42(15)
C2B N1B C6B 122.15(18)
C2B N1B Cu2 117.69(14)
C6B N1B Cu2 120.16(14)
N1A C2A C3A 120.8(2)
N1A C2A C12A 111.40(19)
C3A C2A C12A 127.8(2)
N1B C2B C3B 121.11(19)
N1B C2B C12B 112.23(18)
C3B C2B C12B 126.7(2)
C2A C3A C4A 118.1(2)
C2A C3A H3A 121.0
C4A C3A H3A 121.0
C4B C3B C2B 117.3(2)
C4B C3B H3B 121.4
C2B C3B H3B 121.4
C3A C4A C5A 120.5(2)
C3A C4A H4A 119.7
C5A C4A H4A 119.7
C3B C4B C5B 121.1(2)
C3B C4B H4B 119.4
C5B C4B H4B 119.4
C6A C5A C4A 117.7(2)
C6A C5A H5A 121.1
C4A C5A H5A 121.1
C6B C5B C4B 117.83(19)
C6B C5B H5B 121.1
C4B C5B H5B 121.1
N1A C6A C5A 120.4(2)
N1A C6A C16A 109.25(18)
C5A C6A C16A 130.4(2)
N1B C6B C5B 120.47(19)
N1B C6B C16B 109.97(18)
C5B C6B C16B 129.55(18)
O13A C12A O14A 126.0(2)
O13A C12A C2A 119.2(2)
O14A C12A C2A 114.80(18)
O13B C12B O14B 126.2(2)
O13B C12B C2B 119.13(19)
O14B C12B C2B 114.64(19)
C12A O14A Cu1 114.56(13)
C12B O14B Cu2 113.73(13)
O17A C16A N18A 123.2(2)
O17A C16A C6A 118.21(19)
N18A C16A C6A 118.49(19)
O17B C16B N18B 122.7(2)
O17B C16B C6B 118.34(18)
N18B C16B C6B 118.86(18)
C16A O17A Cu1 112.51(14)
C16B O17B Cu2 112.39(13)
C16A N18A C19A 122.54(19)
C16A N18A H18A 118.7
C19A N18A H18A 118.7
C16B N18B C19B 121.74(18)
C16B N18B H18B 119.1
C19B N18B H18B 119.1
N18A C19A C23A 111.35(18)
N18A C19A H19A 109.4
C23A C19A H19A 109.4
N18A C19A H19B 109.4
C23A C19A H19B 109.4
H19A C19A H19B 108.0
N18B C19B C23B 111.51(18)
N18B C19B H19C 109.3
C23B C19B H19C 109.3
N18B C19B H19D 109.3
C23B C19B H19D 109.3
H19C C19B H19D 108.0
C26A N21A C22A 118.63(19)
C26A N21A Cu2 121.89(15)
C22A N21A Cu2 119.24(14)
C26B N21B C22B 118.74(18)
C26B N21B Cu1 120.66(15)
C22B N21B Cu1 120.56(14)
N21A C22A C23A 123.0(2)
N21A C22A H22A 118.5
C23A C22A H22A 118.5
N21B C22B C23B 122.34(19)
N21B C22B H22B 118.8
C23B C22B H22B 118.8
C22A C23A C24A 118.1(2)
C22A C23A C19A 120.1(2)
C24A C23A C19A 121.7(2)
C22B C23B C24B 118.2(2)
C22B C23B C19B 120.36(19)
C24B C23B C19B 121.4(2)
C25A C24A C23A 119.3(2)
C25A C24A H24A 120.4
C23A C24A H24A 120.4
C25B C24B C23B 119.5(2)
C25B C24B H24B 120.3
C23B C24B H24B 120.3
C26A C25A C24A 119.1(2)
C26A C25A H25A 120.5
C24A C25A H25A 120.5
C24B C25B C26B 119.1(2)
C24B C25B H25B 120.5
C26B C25B H25B 120.5
N21A C26A C25A 121.9(2)
N21A C26A H26A 119.0
C25A C26A H26A 119.0
N21B C26B C25B 122.1(2)
N21B C26B H26B 119.0
C25B C26B H26B 119.0
Cu2 O29 H29A 107(2)
Cu2 O29 H29B 106(2)
H29A O29 H29B 121(3)
H30A O30 H30B 107.7
H32A O32 H32B 148.5
H33B O33 H33A 96.4
H34A O34 H34B 91.3
C36 O35 H35 109.5
O35 C36 H36A 109.5
O35 C36 H36B 109.5
H36A C36 H36B 109.5
O35 C36 H36C 109.5
H36A C36 H36C 109.5
H36B C36 H36C 109.5

loop_
_geom_bond_atom_site_label_1
_geom_bond_atom_site_label_2
_geom_bond_distance
Cu1 N1A 1.9193(17)
Cu1 N21B 1.9654(17)
Cu1 O14A 2.0151(15)
Cu1 O17A 2.0583(15)
Cu1 Cl1 2.4719(6)
Cu2 N1B 1.9198(17)
Cu2 N21A 1.9468(18)
Cu2 O14B 2.0373(15)
Cu2 O17B 2.0977(14)
Cu2 O29 2.3541(18)
Cu2 Cl2 2.7030(6)
N1A C2A 1.326(3)
N1A C6A 1.336(3)
N1B C2B 1.329(3)
N1B C6B 1.335(3)
C2A C3A 1.371(3)
C2A C12A 1.525(3)
C2B C3B 1.394(3)
C2B C12B 1.524(3)
C3A C4A 1.391(3)
C3A H3A 0.9500
C3B C4B 1.390(3)
C3B H3B 0.9500
C4A C5A 1.397(3)
C4A H4A 0.9500
C4B C5B 1.393(3)
C4B H4B 0.9500
C5A C6A 1.381(3)
C5A H5A 0.9500
C5B C6B 1.390(3)
C5B H5B 0.9500
C6A C16A 1.508(3)
C6B C16B 1.504(3)
C12A O13A 1.234(3)
C12A O14A 1.282(3)
C12B O13B 1.232(3)
C12B O14B 1.285(3)
C16A O17A 1.250(3)
C16A N18A 1.319(3)
C16B O17B 1.255(2)
C16B N18B 1.320(3)
N18A C19A 1.464(3)
N18A H18A 0.8800
N18B C19B 1.462(3)
N18B H18B 0.8800
C19A C23A 1.506(3)
C19A H19A 0.9900
C19A H19B 0.9900
C19B C23B 1.511(3)
C19B H19C 0.9900
C19B H19D 0.9900
N21A C26A 1.340(3)
N21A C22A 1.345(3)
N21B C26B 1.346(3)
N21B C22B 1.353(3)
C22A C23A 1.374(3)
C22A H22A 0.9500
C22B C23B 1.384(3)
C22B H22B 0.9500
C23A C24A 1.389(3)
C23B C24B 1.396(3)
C24A C25A 1.384(3)
C24A H24A 0.9500
C24B C25B 1.381(3)
C24B H24B 0.9500
C25A C26A 1.381(3)
C25A H25A 0.9500
C25B C26B 1.383(3)
C25B H25B 0.9500
C26A H26A 0.9500
C26B H26B 0.9500
O29 H29A 0.781(17)
O29 H29B 0.833(17)
O30 H30A 0.9061
O30 H30B 0.8556
O32 H32A 0.8906
O32 H32B 0.8909
O33 H33B 0.8121
O33 H33A 0.8324
O34 H34A 0.9052
O34 H34B 0.9384
O35 C36 1.582(6)
O35 H35 0.8400
C36 H36A 0.9800
C36 H36B 0.9800
C36 H36C 0.9800
